data_7027344
loop_
_publ_author_name
'Fleeting, Kirsty A.'
'O&#x2019;Brien, Paul'
'Jones, Anthony C.'
'Otway, David J.'
'White, Andrew J. P.'
'Williams, David J.'

_publ_section_title
;
 Zirconium mixed ligand isopropoxide/aminoalkoxide complexes: crystal
 structures of [Zr2(OPri)6(L)2] and [Zr2(OBut)3(bdmap)4(OH)] {where
 L&#x2005;=&#x2005;dmap, 1-dimethylaminopropan-2-olate and bdmap,
 1,1-bis(dimethylamino)propan-2-olate}
;
_journal_issue 16
_journal_name_full 'Journal of the Chemical Society, Dalton Transactions'
_journal_page_first 2853
_journal_paper_doi 10.1039/a901666j
_journal_year 1999
_chemical_formula_sum 'C40 H96 N8 O8 Zr2'
_chemical_formula_weight 999.69
_chemical_name_systematic
; 
 ? 
;
_space_group_IT_number 14
_symmetry_cell_setting monoclinic
_symmetry_space_group_name_Hall '-P 2yn'
_symmetry_space_group_name_H-M 'P 1 21/n 1'
_atom_sites_solution_hydrogens geom
_atom_sites_solution_primary direct
_atom_sites_solution_secondary difmap
_audit_creation_method SHELXL
_cell_angle_alpha 90.00
_cell_angle_beta 111.494(7)
_cell_angle_gamma 90.00
_cell_formula_units_Z 4
_cell_length_a 20.949(2)
_cell_length_b 12.276(2)
_cell_length_c 23.485(3)
_cell_measurement_reflns_used 27
_cell_measurement_temperature 203(2)
_cell_measurement_theta_max 12.55
_cell_measurement_theta_min 4.88
_cell_volume 5619.6(13)
_computing_cell_refinement 'Siemens XSCANS'
_computing_data_collection 'Siemens XSCANS'
_computing_data_reduction 'Siemens SHELXTL'
_computing_molecular_graphics 'Siemens SHELXTL'
_computing_publication_material 'Siemens SHELXTL'
_computing_structure_refinement 'SHELXL-93 (Sheldrick, 1993)'
_computing_structure_solution 'SHELXS-86 (Sheldrick, 1990)'
_diffrn_ambient_temperature 203(2)
_diffrn_measurement_device 'Siemens P4'
_diffrn_measurement_method '\w scans'
_diffrn_radiation_monochromator graphite
_diffrn_radiation_source 'fine-focus sealed tube'
_diffrn_radiation_type MoK\a
_diffrn_radiation_wavelength 0.71073
_diffrn_reflns_av_R_equivalents 0.0345
_diffrn_reflns_av_sigmaI/netI 0.0618
_diffrn_reflns_limit_h_max 24
_diffrn_reflns_limit_h_min 0
_diffrn_reflns_limit_k_max 14
_diffrn_reflns_limit_k_min -14
_diffrn_reflns_limit_l_max 25
_diffrn_reflns_limit_l_min -27
_diffrn_reflns_number 10156
_diffrn_reflns_theta_max 25.00
_diffrn_reflns_theta_min 1.86
_diffrn_standards_decay_% 10.22
_diffrn_standards_interval_count 97
_diffrn_standards_number 3
_exptl_absorpt_coefficient_mu 0.418
_exptl_absorpt_correction_type none
_exptl_crystal_colour Clear
_exptl_crystal_density_diffrn 1.182
_exptl_crystal_description 'blocky plates'
_exptl_crystal_F_000 2144
_exptl_crystal_size_max 0.83
_exptl_crystal_size_mid 0.53
_exptl_crystal_size_min 0.23
_refine_diff_density_max 0.807
_refine_diff_density_min -0.373
_refine_diff_density_rms 0.086
_refine_ls_extinction_coef 0.00028(7)
_refine_ls_extinction_expression Fc^*^=kFc[1+0.001xFc^2^\l^3^/sin(2\q)]^-1/4^
_refine_ls_extinction_method SHELXL
_refine_ls_goodness_of_fit_all 1.032
_refine_ls_goodness_of_fit_obs 1.059
_refine_ls_matrix_type full
_refine_ls_number_parameters 528
_refine_ls_number_reflns 9871
_refine_ls_number_restraints 19
_refine_ls_restrained_S_all 1.043
_refine_ls_restrained_S_obs 1.074
_refine_ls_R_factor_all 0.0729
_refine_ls_R_factor_obs 0.0454
_refine_ls_shift/esd_max -0.002
_refine_ls_shift/esd_mean 0.000
_refine_ls_structure_factor_coef Fsqd
_refine_ls_weighting_details 'w=1/[\s^2^(Fo^2^)+(0.0478P)^2^+1.7315P] where P=(Fo^2^+2Fc^2^)/3'
_refine_ls_weighting_scheme calc
_refine_ls_wR_factor_all 0.1083
_refine_ls_wR_factor_obs 0.0950
_reflns_number_observed 7323
_reflns_number_total 9871
_reflns_observed_criterion >2sigma(I)
_cod_data_source_file 901666jsup1.cif
_cod_data_source_block POB9706
_cod_depositor_comments
;
The following automatic conversions were performed:

'_symmetry_cell_setting' value 'Monoclinic' changed to 'monoclinic'
according to /home/saulius/struct/CIF-dictionaries/cif_core.dic
dictionary named 'cif_core.dic' version 2.4.2 from 2011-04-26.

Automatic conversion script
Id: cif_fix_values 1891 2012-01-12 08:04:46Z andrius 

The following automatic conversions were performed:

'_refine_ls_weighting_scheme' value 'calc
w=1/[\s^2^(Fo^2^)+(0.0478P)^2^+1.7315P] where P=(Fo^2^+2Fc^2^)/3' was
changed to 'calc'. New tag '_refine_ls_weighting_details' was
created. The value of the new tag was set to
'w=1/[\s^2^(Fo^2^)+(0.0478P)^2^+1.7315P] where P=(Fo^2^+2Fc^2^)/3'.

Automatic conversion script
Id: cif_fix_values 3143 2015-03-26 13:38:13Z robertas 
;
_cod_original_cell_volume 5619.5(13)
_cod_original_sg_symbol_H-M P2(1)/n
_cod_database_code 7027344

loop_
_symmetry_equiv_pos_as_xyz
'x, y, z'
'-x+1/2, y+1/2, -z+1/2'
'-x, -y, -z'
'x-1/2, -y-1/2, z-1/2'

loop_
_atom_site_aniso_label
_atom_site_aniso_U_11
_atom_site_aniso_U_22
_atom_site_aniso_U_33
_atom_site_aniso_U_23
_atom_site_aniso_U_13
_atom_site_aniso_U_12
Zr1 0.0207(2) 0.0238(2) 0.0208(2) -0.00067(13) 0.00714(12) -0.00285(13)
Zr2 0.0236(2) 0.0236(2) 0.0265(2) -0.00464(14) 0.00724(13) -0.00232(13)
O 0.0321(13) 0.0329(14) 0.0284(13) -0.0026(11) 0.0135(11) -0.0128(11)
N1 0.037(2) 0.047(2) 0.030(2) 0.007(2) 0.0106(14) 0.009(2)
C2 0.025(2) 0.046(2) 0.036(2) 0.005(2) 0.009(2) 0.006(2)
C3 0.022(2) 0.029(2) 0.040(2) 0.004(2) 0.013(2) 0.0045(14)
O4 0.0213(12) 0.0288(12) 0.0327(13) -0.0023(10) 0.0089(10) 0.0020(10)
C5 0.032(2) 0.039(2) 0.041(2) -0.002(2) 0.017(2) 0.002(2)
N6 0.034(2) 0.052(2) 0.061(2) -0.004(2) 0.026(2) 0.003(2)
C7 0.045(3) 0.098(4) 0.028(2) -0.007(3) -0.005(2) 0.023(3)
C8 0.066(3) 0.060(3) 0.061(3) 0.035(3) 0.038(3) 0.029(3)
C9 0.052(3) 0.059(4) 0.138(7) -0.020(4) 0.046(4) 0.010(3)
C10 0.055(3) 0.095(5) 0.093(5) 0.004(4) 0.052(3) 0.003(3)
N11 0.028(2) 0.029(2) 0.029(2) -0.0021(13) 0.0129(12) -0.0010(12)
C12 0.030(2) 0.026(2) 0.032(2) 0.0001(15) 0.0126(15) 0.0011(14)
C13 0.025(2) 0.026(2) 0.028(2) 0.0028(14) 0.0084(14) 0.0008(14)
O14 0.0290(12) 0.0219(12) 0.0240(12) 0.0013(9) 0.0077(10) -0.0008(10)
C15 0.041(2) 0.036(2) 0.028(2) 0.005(2) 0.013(2) 0.005(2)
N16 0.057(2) 0.037(2) 0.037(2) 0.014(2) 0.022(2) 0.012(2)
C17 0.027(2) 0.048(2) 0.040(2) 0.008(2) 0.016(2) 0.003(2)
C18 0.047(2) 0.034(2) 0.035(2) -0.006(2) 0.018(2) 0.000(2)
C19 0.057(3) 0.082(4) 0.073(4) 0.038(4) 0.006(3) 0.027(3)
C20 0.096(4) 0.058(3) 0.053(3) 0.027(3) 0.041(3) 0.014(3)
N21 0.043(2) 0.063(2) 0.029(2) -0.001(2) 0.014(2) 0.001(2)
C22 0.037(2) 0.059(3) 0.027(2) 0.000(2) 0.009(2) -0.006(2)
C23 0.033(2) 0.039(2) 0.024(2) 0.001(2) 0.011(2) -0.002(2)
O24 0.0405(15) 0.0365(15) 0.0243(12) -0.0012(11) 0.0153(11) -0.0063(12)
C25 0.045(2) 0.042(2) 0.036(2) 0.006(2) 0.019(2) -0.004(2)
N26 0.042(2) 0.046(2) 0.041(2) -0.003(2) 0.019(2) -0.016(2)
C27 0.114(6) 0.085(5) 0.061(4) -0.014(3) 0.042(4) 0.020(4)
C28 0.075(4) 0.169(9) 0.031(3) 0.014(4) 0.018(3) 0.007(5)
C29 0.043(3) 0.067(3) 0.078(4) 0.009(3) 0.032(3) -0.011(2)
C30 0.075(4) 0.056(3) 0.060(3) -0.001(3) 0.026(3) -0.029(3)
N31 0.074(3) 0.089(4) 0.063(3) -0.036(3) 0.039(3) -0.046(3)
C32 0.044(2) 0.070(3) 0.051(3) -0.021(2) 0.021(2) -0.031(2)
C33 0.044(2) 0.050(3) 0.042(2) -0.010(2) 0.020(2) -0.021(2)
O34 0.0274(12) 0.0328(14) 0.0308(13) -0.0037(11) 0.0110(11) -0.0085(11)
C35 0.044(2) 0.053(3) 0.042(2) -0.005(2) 0.019(2) -0.013(2)
N36 0.035(2) 0.052(2) 0.044(2) 0.009(2) 0.016(2) -0.005(2)
C37 0.076(4) 0.102(5) 0.045(3) -0.013(3) 0.027(3) -0.021(4)
C38 0.132(8) 0.138(9) 0.158(9) -0.099(8) 0.092(8) -0.075(7)
C39 0.056(3) 0.084(4) 0.052(3) 0.011(3) 0.025(3) 0.014(3)
C40 0.098(5) 0.065(4) 0.092(5) 0.024(4) 0.052(4) 0.018(4)
O41 0.0247(14) 0.051(2) 0.042(2) -0.0039(13) 0.0072(12) -0.0043(12)
C42 0.023(2) 0.040(2) 0.043(2) 0.001(2) 0.005(2) -0.006(2)
C43 0.051(3) 0.069(3) 0.048(3) -0.006(2) 0.021(2) -0.015(3)
C44 0.038(2) 0.070(3) 0.040(2) -0.009(2) 0.004(2) -0.013(2)
C45 0.037(2) 0.057(3) 0.100(5) 0.019(3) 0.010(3) 0.004(2)
O46 0.045(2) 0.056(2) 0.0314(15) -0.0113(14) 0.0178(13) -0.0069(15)
C47 0.063(3) 0.072(3) 0.030(2) -0.005(2) 0.021(2) 0.007(3)
C48 0.122(6) 0.079(4) 0.087(5) 0.001(4) 0.081(5) 0.002(4)
C49 0.099(5) 0.071(4) 0.057(3) -0.024(3) 0.040(3) -0.004(4)
C50 0.081(5) 0.155(8) 0.035(3) -0.016(4) 0.006(3) 0.030(5)
O51 0.051(2) 0.0227(15) 0.066(2) -0.0046(14) 0.017(2) -0.0047(13)
C52 0.056(3) 0.023(2) 0.076(4) -0.006(2) 0.023(3) -0.005(2)
C53 0.172(8) 0.077(5) 0.115(6) -0.001(4) 0.064(6) -0.027(5)
C54 0.062(4) 0.051(3) 0.192(8) -0.017(4) 0.040(4) 0.007(3)
C55 0.073(4) 0.044(3) 0.127(6) -0.018(3) 0.017(4) -0.010(3)

loop_
_atom_site_label
_atom_site_type_symbol
_atom_site_fract_x
_atom_site_fract_y
_atom_site_fract_z
_atom_site_U_iso_or_equiv
_atom_site_thermal_displace_type
_atom_site_occupancy
_atom_site_calc_flag
_atom_site_refinement_flags
Zr1 Zr 0.74069(2) 0.85483(3) 0.033668(15) 0.02189(9) Uani 1 d .
Zr2 Zr 0.66023(2) 0.71615(3) -0.09106(2) 0.02514(9) Uani 1 d .
O O 0.66232(14) 0.7347(2) 0.00440(12) 0.0305(6) Uani 1 d D
H H 0.6386(21) 0.7229(46) 0.0289(18) 0.052(15) Uiso 1 d D
N1 N 0.8385(2) 0.7333(3) 0.0903(2) 0.0385(8) Uani 1 d .
C2 C 0.8762(2) 0.7135(4) 0.0492(2) 0.0363(9) Uani 1 d .
H2A H 0.9105(2) 0.6562(4) 0.0663(2) 0.044 Uiso 1 calc R
H2B H 0.9002(2) 0.7801(4) 0.0454(2) 0.044 Uiso 1 calc R
C3 C 0.8262(2) 0.6791(3) -0.0135(2) 0.0299(8) Uani 1 d .
H3A H 0.8128(2) 0.6021(3) -0.0120(2) 0.036 Uiso 1 calc R
O4 O 0.76763(13) 0.7463(2) -0.02838(12) 0.0279(5) Uani 1 d .
C5 C 0.8579(2) 0.6919(4) -0.0623(2) 0.0365(9) Uani 1 d .
H5A H 0.8246(2) 0.6681(4) -0.1019(2) 0.044 Uiso 1 calc R
H5B H 0.8677(2) 0.7691(4) -0.0659(2) 0.044 Uiso 1 calc R
N6 N 0.9212(2) 0.6289(4) -0.0481(2) 0.0463(9) Uani 1 d .
C7 C 0.8861(3) 0.7800(6) 0.1481(2) 0.062(2) Uani 1 d .
H7A H 0.8618(3) 0.7934(6) 0.1755(2) 0.093 Uiso 1 calc R
H7B H 0.9045(3) 0.8481(6) 0.1398(2) 0.093 Uiso 1 calc R
H7C H 0.9234(3) 0.7294(6) 0.1671(2) 0.093 Uiso 1 calc R
C8 C 0.8112(3) 0.6286(5) 0.1030(3) 0.0583(14) Uani 1 d .
H8A H 0.7863(3) 0.6412(5) 0.1300(3) 0.087 Uiso 1 calc R
H8B H 0.8489(3) 0.5788(5) 0.1225(3) 0.087 Uiso 1 calc R
H8C H 0.7805(3) 0.5971(5) 0.0649(3) 0.087 Uiso 1 calc R
C9 C 0.9074(3) 0.5145(5) -0.0630(4) 0.080(2) Uani 1 d .
H9A H 0.8797(3) 0.4856(5) -0.0413(4) 0.120 Uiso 1 calc R
H9B H 0.9503(3) 0.4748(5) -0.0510(4) 0.120 Uiso 1 calc R
H9C H 0.8829(3) 0.5066(5) -0.1067(4) 0.120 Uiso 1 calc R
C10 C 0.9627(3) 0.6732(6) -0.0804(3) 0.074(2) Uani 1 d .
H10A H 0.9717(3) 0.7496(6) -0.0702(3) 0.111 Uiso 1 calc R
H10B H 0.9383(3) 0.6656(6) -0.1241(3) 0.111 Uiso 1 calc R
H10C H 1.0058(3) 0.6339(6) -0.0684(3) 0.111 Uiso 1 calc R
N11 N 0.6618(2) 1.0136(3) 0.02013(14) 0.0277(6) Uani 1 d .
C12 C 0.6577(2) 1.0667(3) -0.0377(2) 0.0291(7) Uani 1 d .
H12A H 0.7014(2) 1.1022(3) -0.0324(2) 0.035 Uiso 1 calc R
H12B H 0.6217(2) 1.1224(3) -0.0492(2) 0.035 Uiso 1 calc R
C13 C 0.6416(2) 0.9809(3) -0.0874(2) 0.0270(7) Uani 1 d .
H13A H 0.5930(2) 0.9587(3) -0.0998(2) 0.032 Uiso 1 calc R
O14 O 0.68427(13) 0.8898(2) -0.06329(11) 0.0256(5) Uani 1 d .
C15 C 0.6550(2) 1.0219(3) -0.1436(2) 0.0349(8) Uani 1 d .
H15A H 0.7039(2) 1.0393(3) -0.1314(2) 0.042 Uiso 1 calc R
H15B H 0.6445(2) 0.9633(3) -0.1740(2) 0.042 Uiso 1 calc R
N16 N 0.6150(2) 1.1176(3) -0.1718(2) 0.0424(9) Uani 1 d .
C17 C 0.5929(2) 0.9769(4) 0.0153(2) 0.0373(9) Uani 1 d .
H17A H 0.5757(2) 0.9242(4) -0.0176(2) 0.056 Uiso 1 calc R
H17B H 0.5621(2) 1.0389(4) 0.0067(2) 0.056 Uiso 1 calc R
H17C H 0.5957(2) 0.9434(4) 0.0535(2) 0.056 Uiso 1 calc R
C18 C 0.6874(2) 1.0939(3) 0.0704(2) 0.0383(9) Uani 1 d .
H18A H 0.7327(2) 1.1185(3) 0.0740(2) 0.057 Uiso 1 calc R
H18B H 0.6899(2) 1.0601(3) 0.1085(2) 0.057 Uiso 1 calc R
H18C H 0.6564(2) 1.1556(3) 0.0617(2) 0.057 Uiso 1 calc R
C19 C 0.5424(3) 1.0901(6) -0.2022(3) 0.076(2) Uani 1 d .
H19A H 0.5254(3) 1.0579(6) -0.1728(3) 0.114 Uiso 1 calc R
H19B H 0.5371(3) 1.0386(6) -0.2349(3) 0.114 Uiso 1 calc R
H19C H 0.5165(3) 1.1557(6) -0.2190(3) 0.114 Uiso 1 calc R
C20 C 0.6412(4) 1.1661(5) -0.2154(3) 0.065(2) Uani 1 d .
H20A H 0.6140(4) 1.2298(5) -0.2338(3) 0.097 Uiso 1 calc R
H20B H 0.6383(4) 1.1135(5) -0.2470(3) 0.097 Uiso 1 calc R
H20C H 0.6886(4) 1.1875(5) -0.1944(3) 0.097 Uiso 1 calc R
N21 N 0.7121(2) 0.8590(4) 0.2651(2) 0.0446(9) Uani 1 d .
C22 C 0.7457(2) 0.8533(4) 0.2208(2) 0.0420(10) Uani 1 d .
H22A H 0.7793(2) 0.7939(4) 0.2322(2) 0.050 Uiso 1 calc R
H22B H 0.7707(2) 0.9214(4) 0.2222(2) 0.050 Uiso 1 calc R
C23 C 0.6952(2) 0.8345(3) 0.1551(2) 0.0317(8) Uani 1 d .
H23A H 0.6587(2) 0.8903(3) 0.1459(2) 0.038 Uiso 1 calc R
O24 O 0.72927(14) 0.8494(2) 0.11423(12) 0.0328(6) Uani 1 d .
C25 C 0.6617(2) 0.7231(4) 0.1495(2) 0.0403(9) Uani 1 d .
H25A H 0.6951(2) 0.6675(4) 0.1490(2) 0.048 Uiso 1 calc R
H25B H 0.6505(2) 0.7105(4) 0.1860(2) 0.048 Uiso 1 calc R
N26 N 0.5991(2) 0.7083(3) 0.0951(2) 0.0418(8) Uani 1 d .
C27 C 0.6765(4) 0.9602(6) 0.2616(3) 0.084(2) Uani 1 d .
H27A H 0.6443(4) 0.9712(6) 0.2202(3) 0.126 Uiso 1 calc R
H27B H 0.7094(4) 1.0195(6) 0.2729(3) 0.126 Uiso 1 calc R
H27C H 0.6519(4) 0.9583(6) 0.2895(3) 0.126 Uiso 1 calc R
C28 C 0.7605(4) 0.8403(8) 0.3263(2) 0.092(3) Uani 1 d .
H28A H 0.7839(4) 0.7717(8) 0.3277(2) 0.138 Uiso 1 calc R
H28B H 0.7363(4) 0.8377(8) 0.3545(2) 0.138 Uiso 1 calc R
H28C H 0.7938(4) 0.8990(8) 0.3379(2) 0.138 Uiso 1 calc R
C29 C 0.5411(3) 0.7628(5) 0.1028(3) 0.0601(14) Uani 1 d .
H29A H 0.5504(3) 0.8402(5) 0.1086(3) 0.090 Uiso 1 calc R
H29B H 0.5340(3) 0.7332(5) 0.1383(3) 0.090 Uiso 1 calc R
H29C H 0.5002(3) 0.7512(5) 0.0667(3) 0.090 Uiso 1 calc R
C30 C 0.5844(3) 0.5920(5) 0.0865(3) 0.064(2) Uani 1 d .
H30A H 0.6228(3) 0.5550(5) 0.0813(3) 0.095 Uiso 1 calc R
H30B H 0.5434(3) 0.5809(5) 0.0504(3) 0.095 Uiso 1 calc R
H30C H 0.5772(3) 0.5629(5) 0.1220(3) 0.095 Uiso 1 calc R
N31 N 0.8791(3) 1.1494(5) 0.1373(2) 0.071(2) Uani 1 d .
C32 C 0.9038(3) 1.0970(5) 0.0944(2) 0.0535(13) Uani 1 d .
H32A H 0.9329(3) 1.0354(5) 0.1149(2) 0.064 Uiso 1 calc R
H32B H 0.9326(3) 1.1488(5) 0.0829(2) 0.064 Uiso 1 calc R
C33 C 0.8487(2) 1.0561(4) 0.0371(2) 0.0441(10) Uani 1 d .
H33A H 0.8159(2) 1.1170(4) 0.0213(2) 0.053 Uiso 1 calc R
O34 O 0.81085(13) 0.9687(2) 0.04710(12) 0.0302(6) Uani 1 d .
C35 C 0.8727(2) 1.0248(4) -0.0138(2) 0.0453(11) Uani 1 d .
H35A H 0.9003(2) 0.9583(4) -0.0017(2) 0.054 Uiso 1 calc R
H35B H 0.8324(2) 1.0073(4) -0.0502(2) 0.054 Uiso 1 calc R
N36 N 0.9130(2) 1.1071(3) -0.0304(2) 0.0431(9) Uani 1 d .
C37 C 0.8653(3) 1.0745(6) 0.1793(3) 0.073(2) Uani 1 d .
H37A H 0.8489(3) 1.1150(6) 0.2067(3) 0.109 Uiso 1 calc R
H37B H 0.9071(3) 1.0362(6) 0.2029(3) 0.109 Uiso 1 calc R
H37C H 0.8306(3) 1.0224(6) 0.1563(3) 0.109 Uiso 1 calc R
C38 C 0.9251(5) 1.2343(9) 0.1713(5) 0.132(5) Uani 1 d .
H38A H 0.9070(5) 1.2677(9) 0.1996(5) 0.197 Uiso 1 calc R
H38B H 0.9295(5) 1.2890(9) 0.1431(5) 0.197 Uiso 1 calc R
H38C H 0.9699(5) 1.2031(9) 0.1939(5) 0.197 Uiso 1 calc R
C39 C 0.9395(3) 1.0577(6) -0.0735(3) 0.0630(15) Uani 1 d .
H39A H 0.9644(3) 0.9918(6) -0.0558(3) 0.095 Uiso 1 calc R
H39B H 0.9701(3) 1.1085(6) -0.0824(3) 0.095 Uiso 1 calc R
H39C H 0.9017(3) 1.0399(6) -0.1111(3) 0.095 Uiso 1 calc R
C40 C 0.8760(4) 1.2047(6) -0.0566(4) 0.080(2) Uani 1 d .
H40A H 0.8583(4) 1.2376(6) -0.0278(4) 0.120 Uiso 1 calc R
H40B H 0.8382(4) 1.1869(6) -0.0941(4) 0.120 Uiso 1 calc R
H40C H 0.9066(4) 1.2554(6) -0.0655(4) 0.120 Uiso 1 calc R
O41 O 0.56077(14) 0.7435(3) -0.12290(14) 0.0404(7) Uani 1 d .
C42 C 0.4900(2) 0.7288(4) -0.1368(2) 0.0373(9) Uani 1 d .
C43 C 0.4792(3) 0.6918(5) -0.0794(2) 0.0553(13) Uani 1 d .
H43A H 0.5023(3) 0.6227(5) -0.0658(2) 0.083 Uiso 1 calc R
H43B H 0.4305(3) 0.6830(5) -0.0881(2) 0.083 Uiso 1 calc R
H43C H 0.4978(3) 0.7458(5) -0.0474(2) 0.083 Uiso 1 calc R
C44 C 0.4629(2) 0.6422(5) -0.1864(2) 0.0524(12) Uani 1 d .
H44A H 0.4864(2) 0.5738(5) -0.1717(2) 0.079 Uiso 1 calc R
H44B H 0.4711(2) 0.6651(5) -0.2227(2) 0.079 Uiso 1 calc R
H44C H 0.4141(2) 0.6326(5) -0.1964(2) 0.079 Uiso 1 calc R
C45 C 0.4542(3) 0.8365(5) -0.1586(3) 0.069(2) Uani 1 d .
H45A H 0.4614(3) 0.8595(5) -0.1953(3) 0.103 Uiso 1 calc R
H45B H 0.4728(3) 0.8910(5) -0.1268(3) 0.103 Uiso 1 calc R
H45C H 0.4054(3) 0.8282(5) -0.1675(3) 0.103 Uiso 1 calc R
O46 O 0.6767(2) 0.7314(3) -0.16724(14) 0.0433(7) Uani 1 d .
C47 C 0.6736(3) 0.7246(5) -0.2280(2) 0.0536(13) Uani 1 d .
C48 C 0.7243(4) 0.8064(6) -0.2362(3) 0.084(2) Uani 1 d .
H48A H 0.7704(4) 0.7881(6) -0.2088(3) 0.126 Uiso 1 calc R
H48B H 0.7128(4) 0.8791(6) -0.2268(3) 0.126 Uiso 1 calc R
H48C H 0.7221(4) 0.8042(6) -0.2781(3) 0.126 Uiso 1 calc R
C49 C 0.6947(4) 0.6110(5) -0.2392(3) 0.073(2) Uani 1 d .
H49A H 0.7412(4) 0.5968(5) -0.2113(3) 0.109 Uiso 1 calc R
H49B H 0.6925(4) 0.6053(5) -0.2810(3) 0.109 Uiso 1 calc R
H49C H 0.6639(4) 0.5581(5) -0.2323(3) 0.109 Uiso 1 calc R
C50 C 0.6018(4) 0.7511(8) -0.2700(3) 0.095(3) Uani 1 d .
H50A H 0.5901(4) 0.8243(8) -0.2615(3) 0.142 Uiso 1 calc R
H50B H 0.5701(4) 0.6995(8) -0.2633(3) 0.142 Uiso 1 calc R
H50C H 0.5987(4) 0.7467(8) -0.3121(3) 0.142 Uiso 1 calc R
O51 O 0.6684(2) 0.5585(2) -0.0814(2) 0.0482(8) Uani 1 d .
C52 C 0.6639(3) 0.4445(4) -0.0778(3) 0.0524(12) Uani 1 d .
C53 C 0.6495(6) 0.4149(7) -0.0214(4) 0.118(3) Uani 1 d U
H53A H 0.6079(6) 0.4509(7) -0.0226(4) 0.177 Uiso 1 calc R
H53B H 0.6876(6) 0.4380(7) 0.0147(4) 0.177 Uiso 1 calc R
H53C H 0.6438(6) 0.3366(7) -0.0201(4) 0.177 Uiso 1 calc R
C54 C 0.7258(4) 0.3942(6) -0.0804(5) 0.104(3) Uani 1 d U
H54A H 0.7320(4) 0.4166(6) -0.1177(5) 0.155 Uiso 1 calc R
H54B H 0.7214(4) 0.3156(6) -0.0801(5) 0.155 Uiso 1 calc R
H54C H 0.7651(4) 0.4170(6) -0.0453(5) 0.155 Uiso 1 calc R
C55 C 0.6021(4) 0.4056(5) -0.1317(4) 0.087(2) Uani 1 d U
H55A H 0.5609(4) 0.4391(5) -0.1300(4) 0.130 Uiso 1 calc R
H55B H 0.5984(4) 0.3271(5) -0.1299(4) 0.130 Uiso 1 calc R
H55C H 0.6074(4) 0.4260(5) -0.1696(4) 0.130 Uiso 1 calc R

loop_
_atom_type_symbol
_atom_type_description
_atom_type_scat_dispersion_real
_atom_type_scat_dispersion_imag
_atom_type_scat_source
C C 0.0033 0.0016 'International Tables Vol C Tables 4.2.6.8 and 6.1.1.4'
H H 0.0000 0.0000 'International Tables Vol C Tables 4.2.6.8 and 6.1.1.4'
N N 0.0061 0.0033 'International Tables Vol C Tables 4.2.6.8 and 6.1.1.4'
O O 0.0106 0.0060 'International Tables Vol C Tables 4.2.6.8 and 6.1.1.4'
Zr Zr -2.9673 0.5597 'International Tables Vol C Tables 4.2.6.8 and 6.1.1.4'

loop_
_geom_angle_atom_site_label_1
_geom_angle_atom_site_label_2
_geom_angle_atom_site_label_3
_geom_angle
O34 Zr1 O24 102.37(11)
O34 Zr1 O 171.02(11)
O24 Zr1 O 86.36(11)
O34 Zr1 O14 96.56(10)
O24 Zr1 O14 141.90(11)
O Zr1 O14 74.99(10)
O34 Zr1 O4 100.30(10)
O24 Zr1 O4 139.39(11)
O Zr1 O4 73.76(10)
O14 Zr1 O4 66.47(9)
O34 Zr1 N1 85.42(12)
O24 Zr1 N1 80.47(12)
O Zr1 N1 98.27(12)
O14 Zr1 N1 134.27(11)
O4 Zr1 N1 68.24(11)
O34 Zr1 N11 83.48(11)
O24 Zr1 N11 80.99(11)
O Zr1 N11 95.96(11)
O14 Zr1 N11 68.59(10)
O4 Zr1 N11 135.04(10)
N1 Zr1 N11 155.78(11)
O34 Zr1 Zr2 128.50(8)
O24 Zr1 Zr2 129.10(8)
O Zr1 Zr2 42.75(7)
O14 Zr1 Zr2 42.79(7)
O4 Zr1 Zr2 42.55(7)
N1 Zr1 Zr2 102.67(9)
N11 Zr1 Zr2 101.09(7)
O51 Zr2 O46 99.5(2)
O51 Zr2 O41 104.42(14)
O46 Zr2 O41 98.84(13)
O51 Zr2 O4 93.67(12)
O46 Zr2 O4 96.60(12)
O41 Zr2 O4 153.82(11)
O51 Zr2 O14 156.00(13)
O46 Zr2 O14 94.56(12)
O41 Zr2 O14 92.43(12)
O4 Zr2 O14 65.29(9)
O51 Zr2 O 90.89(13)
O46 Zr2 O 164.51(11)
O41 Zr2 O 89.58(12)
O4 Zr2 O 71.10(10)
O14 Zr2 O 71.98(9)
O51 Zr2 Zr1 114.71(11)
O46 Zr2 Zr1 124.39(10)
O41 Zr2 Zr1 112.21(9)
O4 Zr2 Zr1 41.90(7)
O14 Zr2 Zr1 41.78(6)
O Zr2 Zr1 40.14(6)
Zr1 O Zr2 97.12(10)
C2 N1 C7 108.8(4)
C2 N1 C8 109.2(4)
C7 N1 C8 109.4(4)
C2 N1 Zr1 106.4(2)
C7 N1 Zr1 113.9(3)
C8 N1 Zr1 109.0(3)
N1 C2 C3 109.6(3)
O4 C3 C2 107.7(3)
O4 C3 C5 109.3(3)
C2 C3 C5 111.3(3)
C3 O4 Zr1 127.0(2)
C3 O4 Zr2 130.0(2)
Zr1 O4 Zr2 95.55(10)
N6 C5 C3 112.4(4)
C10 N6 C9 110.0(5)
C10 N6 C5 110.5(4)
C9 N6 C5 111.8(4)
C17 N11 C18 108.9(3)
C17 N11 C12 109.7(3)
C18 N11 C12 108.8(3)
C17 N11 Zr1 110.7(2)
C18 N11 Zr1 112.9(2)
C12 N11 Zr1 105.9(2)
N11 C12 C13 108.8(3)
O14 C13 C12 108.1(3)
O14 C13 C15 108.5(3)
C12 C13 C15 112.1(3)
C13 O14 Zr1 126.4(2)
C13 O14 Zr2 126.6(2)
Zr1 O14 Zr2 95.43(9)
N16 C15 C13 113.6(3)
C20 N16 C15 110.3(4)
C20 N16 C19 110.1(5)
C15 N16 C19 111.1(4)
C27 N21 C28 110.8(5)
C27 N21 C22 112.2(5)
C28 N21 C22 110.9(4)
N21 C22 C23 113.0(3)
O24 C23 C25 113.1(3)
O24 C23 C22 109.4(3)
C25 C23 C22 110.3(3)
C23 O24 Zr1 157.3(2)
N26 C25 C23 115.0(4)
C29 N26 C30 108.9(4)
C29 N26 C25 110.8(4)
C30 N26 C25 108.5(4)
C32 N31 C38 111.6(5)
C32 N31 C37 113.8(6)
C38 N31 C37 109.9(6)
N31 C32 C33 114.8(4)
O34 C33 C32 113.6(4)
O34 C33 C35 108.1(4)
C32 C33 C35 115.1(4)
C33 O34 Zr1 161.8(3)
N36 C35 C33 115.4(4)
C40 N36 C39 109.5(5)
C40 N36 C35 114.8(4)
C39 N36 C35 107.7(4)
C42 O41 Zr2 160.9(3)
O41 C42 C45 108.5(4)
O41 C42 C43 108.6(4)
C45 C42 C43 110.1(5)
O41 C42 C44 109.4(4)
C45 C42 C44 110.6(4)
C43 C42 C44 109.6(4)
C47 O46 Zr2 165.1(3)
O46 C47 C50 108.4(4)
O46 C47 C49 108.8(5)
C50 C47 C49 111.8(6)
O46 C47 C48 108.2(5)
C50 C47 C48 110.6(6)
C49 C47 C48 108.9(5)
C52 O51 Zr2 171.8(3)
O51 C52 C54 109.8(5)
O51 C52 C53 109.4(5)
C54 C52 C53 113.8(7)
O51 C52 C55 108.5(5)
C54 C52 C55 109.4(6)
C53 C52 C55 105.8(6)

loop_
_geom_bond_atom_site_label_1
_geom_bond_atom_site_label_2
_geom_bond_distance
Zr1 O34 1.968(3)
Zr1 O24 1.993(3)
Zr1 O 2.125(3)
Zr1 O14 2.190(2)
Zr1 O4 2.195(3)
Zr1 N1 2.488(4)
Zr1 N11 2.499(3)
Zr1 Zr2 3.2714(6)
Zr2 O51 1.948(3)
Zr2 O46 1.951(3)
Zr2 O41 1.968(3)
Zr2 O4 2.222(3)
Zr2 O14 2.232(3)
Zr2 O 2.238(3)
N1 C2 1.474(5)
N1 C7 1.476(6)
N1 C8 1.481(7)
C2 C3 1.522(5)
C3 O4 1.413(4)
C3 C5 1.526(5)
C5 N6 1.466(5)
N6 C10 1.450(6)
N6 C9 1.451(7)
N11 C17 1.476(5)
N11 C18 1.479(5)
N11 C12 1.480(5)
C12 C13 1.517(5)
C13 O14 1.414(4)
C13 C15 1.531(5)
C15 N16 1.455(5)
N16 C20 1.455(6)
N16 C19 1.463(7)
N21 C27 1.435(8)
N21 C28 1.442(7)
N21 C22 1.457(5)
C22 C23 1.535(5)
C23 O24 1.401(4)
C23 C25 1.521(6)
C25 N26 1.469(6)
N26 C29 1.456(7)
N26 C30 1.458(6)
N31 C32 1.444(7)
N31 C38 1.445(8)
N31 C37 1.452(8)
C32 C33 1.503(6)
C33 O34 1.404(5)
C33 C35 1.506(6)
C35 N36 1.459(6)
N36 C40 1.436(7)
N36 C39 1.454(7)
O41 C42 1.408(5)
C42 C45 1.513(7)
C42 C43 1.518(6)
C42 C44 1.525(6)
O46 C47 1.407(5)
C47 C50 1.501(8)
C47 C49 1.515(8)
C47 C48 1.524(9)
O51 C52 1.408(5)
C52 C54 1.456(8)
C52 C53 1.506(10)
C52 C55 1.519(8)
